data_4070272
loop_
_publ_author_name
'Rozenel, Sergio S.'
'Chomitz, Wayne A.'
'Arnold, John'

_publ_section_title
;
 Chromium Complexes Supported by the Multidentate Monoanionic N2P2Ligand:
 Reduction Chemistry and Reactivity with Ethylene
;
_journal_issue 21
_journal_name_full Organometallics
_journal_page_first 6243
_journal_paper_doi 10.1021/om900695s
_journal_volume 28
_journal_year 2009
_chemical_formula_moiety '(C26 H66 Cl Cr N2 P2 Si2)2 (C4 H10 O)'
_chemical_formula_sum 'C112 H244 Cl4 Cr4 N8 O2 P8 Si8'
_chemical_formula_weight 2581.64
_chemical_melting_point 97.5(15)
_chemical_name_systematic
; 
 ? 
;
_space_group_IT_number 14
_symmetry_cell_setting monoclinic
_symmetry_space_group_name_Hall '-P 2ybc'
_symmetry_space_group_name_H-M 'P 1 21/c 1'
_atom_sites_solution_hydrogens geom
_atom_sites_solution_primary direct
_atom_sites_solution_secondary difmap
_audit_creation_method SHELXL-97
_cell_angle_alpha 90.00
_cell_angle_beta 102.621(4)
_cell_angle_gamma 90.00
_cell_formula_units_Z 2
_cell_length_a 17.228(6)
_cell_length_b 37.463(13)
_cell_length_c 12.631(5)
_cell_measurement_reflns_used 4793
_cell_measurement_temperature 135(2)
_cell_measurement_theta_max 50.123
_cell_measurement_theta_min 6.513
_cell_volume 7955(5)
_computing_cell_refinement 'Bruker SAINT v7.07'
_computing_data_collection 'Bruker SMART v5.054d'
_computing_data_reduction 'Bruker SAINT v7.07'
_computing_structure_refinement 'SHELXL-97 (Sheldrick, 1997)'
_computing_structure_solution 'SHELXS-97 (Sheldrick, 1990)'
_diffrn_ambient_temperature 296(2)
_diffrn_measured_fraction_theta_full 0.995
_diffrn_measured_fraction_theta_max 0.995
_diffrn_measurement_device_type 'SMART 1000'
_diffrn_measurement_method 'w/ scans'
_diffrn_radiation_monochromator graphite
_diffrn_radiation_source 'fine-focus sealed tube'
_diffrn_radiation_type MoK\a
_diffrn_radiation_wavelength 0.71073
_diffrn_reflns_av_R_equivalents 0.0580
_diffrn_reflns_av_sigmaI/netI 0.0894
_diffrn_reflns_limit_h_max 13
_diffrn_reflns_limit_h_min -19
_diffrn_reflns_limit_k_max 41
_diffrn_reflns_limit_k_min -33
_diffrn_reflns_limit_l_max 14
_diffrn_reflns_limit_l_min -14
_diffrn_reflns_number 31374
_diffrn_reflns_theta_full 23.25
_diffrn_reflns_theta_max 23.25
_diffrn_reflns_theta_min 3.26
_diffrn_standards_decay_% 0
_diffrn_standards_interval_count 0
_diffrn_standards_interval_time 0
_diffrn_standards_number 0
_exptl_absorpt_coefficient_mu 0.515
_exptl_absorpt_correction_T_max 0.950
_exptl_absorpt_correction_T_min 0.911
_exptl_absorpt_correction_type empirical
_exptl_absorpt_process_details 'Blessing, 1995'
_exptl_crystal_colour purple
_exptl_crystal_density_diffrn 1.078
_exptl_crystal_density_method 'not measured'
_exptl_crystal_description Block
_exptl_crystal_F_000 2774
_exptl_crystal_size_max 0.19
_exptl_crystal_size_mid 0.15
_exptl_crystal_size_min 0.10
_refine_diff_density_max 0.598
_refine_diff_density_min -0.428
_refine_diff_density_rms 0.061
_refine_ls_extinction_method none
_refine_ls_goodness_of_fit_ref 1.084
_refine_ls_hydrogen_treatment constr
_refine_ls_matrix_type full
_refine_ls_number_parameters 618
_refine_ls_number_reflns 11354
_refine_ls_number_restraints 0
_refine_ls_restrained_S_all 1.084
_refine_ls_R_factor_all 0.1231
_refine_ls_R_factor_gt 0.0642
_refine_ls_shift/su_max 0.003
_refine_ls_shift/su_mean 0.000
_refine_ls_structure_factor_coef Fsqd
_refine_ls_weighting_details 'calc w=1/[\s^2^(Fo^2^)+(0.0860P)^2^+0.0000P] where P=(Fo^2^+2Fc^2^)/3'
_refine_ls_weighting_scheme calc
_refine_ls_wR_factor_gt 0.1531
_refine_ls_wR_factor_ref 0.1766
_reflns_number_gt 6648
_reflns_number_total 11354
_reflns_threshold_expression >2sigma(I)
_cod_data_source_file om900695s_si_002.cif
_cod_data_source_block srd150xs
_cod_depositor_comments
;
The following automatic conversions were performed:

'_chemical_melting_point' value '96-99' was changed to '97.5(15)' -
the average value was taken and precision was estimated.

Automatic conversion script
Id: cif_fix_values 1715 2011-07-08 13:25:40Z adriana 
;
_cod_original_sg_symbol_H-M 'P 2 (1) / c'
_cod_database_code 4070272

loop_
_symmetry_equiv_pos_as_xyz
'x, y, z'
'-x, y+1/2, -z+1/2'
'-x, -y, -z'
'x, -y-1/2, z-1/2'

loop_
_atom_site_label
_atom_site_type_symbol
_atom_site_fract_x
_atom_site_fract_y
_atom_site_fract_z
_atom_site_U_iso_or_equiv
_atom_site_adp_type
_atom_site_occupancy
_atom_site_symmetry_multiplicity
_atom_site_calc_flag
_atom_site_refinement_flags
Cr2 Cr 0.82973(5) 0.11880(2) 0.23677(7) 0.0473(3) Uani 1 1 d .
P3 P 0.51325(9) 0.11336(4) -0.06587(12) 0.0590(4) Uani 1 1 d .
P4 P 0.77037(9) 0.17476(4) 0.29616(17) 0.0824(6) Uani 1 1 d .
Si3 Si 0.73794(9) 0.05756(4) 0.22018(14) 0.0594(5) Uani 1 1 d .
Si Si 0.91207(10) 0.14793(4) 0.02041(15) 0.0685(5) Uani 1 1 d .
N3 N 0.7037(2) 0.10286(10) 0.2020(3) 0.0445(10) Uani 1 1 d .
N4 N 0.8349(2) 0.06838(10) 0.2724(3) 0.0536(12) Uani 1 1 d .
C28 C 0.8744(4) 0.1559(2) -0.1284(6) 0.106(2) Uani 1 1 d .
H28A H 0.8281 0.1718 -0.1395 0.159 Uiso 1 1 calc R
H28B H 0.8591 0.1332 -0.1651 0.159 Uiso 1 1 calc R
H28C H 0.9164 0.1671 -0.1584 0.159 Uiso 1 1 calc R
C51 C 0.5047(5) 0.0441(2) -0.1458(7) 0.134(3) Uani 1 1 d .
H51A H 0.4710 0.0258 -0.1884 0.201 Uiso 1 1 calc R
H51B H 0.5384 0.0331 -0.0816 0.201 Uiso 1 1 calc R
H51C H 0.5383 0.0551 -0.1902 0.201 Uiso 1 1 calc R
C45 C 0.6524(3) 0.11307(14) 0.0942(4) 0.0482(13) Uani 1 1 d .
H45A H 0.6766 0.1031 0.0363 0.058 Uiso 1 1 calc R
H45B H 0.6529 0.1394 0.0877 0.058 Uiso 1 1 calc R
C46 C 0.5661(3) 0.10067(13) 0.0743(4) 0.0511(14) Uani 1 1 d .
H46A H 0.5395 0.1119 0.1279 0.061 Uiso 1 1 calc R
H46B H 0.5642 0.0744 0.0831 0.061 Uiso 1 1 calc R
C47 C 0.4384(3) 0.14447(14) -0.0361(4) 0.0545(14) Uani 1 1 d .
H47A H 0.4128 0.1332 0.0194 0.065 Uiso 1 1 calc R
C31 C 0.9014(4) 0.04324(15) 0.3138(5) 0.0681(17) Uani 1 1 d .
C37 C 0.6707(3) 0.11716(14) 0.2929(4) 0.0547(14) Uani 1 1 d .
H37A H 0.7028 0.1081 0.3624 0.066 Uiso 1 1 calc R
H37B H 0.6156 0.1083 0.2855 0.066 Uiso 1 1 calc R
C35 C 0.6811(4) 0.03317(18) 0.3063(6) 0.107(3) Uani 1 1 d .
H35A H 0.6870 0.0074 0.2970 0.161 Uiso 1 1 calc R
H35B H 0.6247 0.0397 0.2847 0.161 Uiso 1 1 calc R
H35C H 0.7015 0.0396 0.3825 0.161 Uiso 1 1 calc R
C48 C 0.4769(4) 0.17886(15) 0.0104(5) 0.0798(19) Uani 1 1 d .
H48A H 0.4360 0.1952 0.0248 0.120 Uiso 1 1 calc R
H48B H 0.5044 0.1899 -0.0416 0.120 Uiso 1 1 calc R
H48C H 0.5154 0.1739 0.0783 0.120 Uiso 1 1 calc R
C38 C 0.6701(3) 0.15785(16) 0.2957(5) 0.0713(18) Uani 1 1 d .
H38A H 0.6532 0.1661 0.3616 0.086 Uiso 1 1 calc R
H38B H 0.6318 0.1671 0.2315 0.086 Uiso 1 1 calc R
C29 C 0.9985(4) 0.11635(17) 0.0373(6) 0.094(2) Uani 1 1 d .
H29A H 0.9804 0.0934 0.0035 0.140 Uiso 1 1 calc R
H29B H 1.0212 0.1127 0.1148 0.140 Uiso 1 1 calc R
H29C H 1.0392 0.1264 0.0026 0.140 Uiso 1 1 calc R
C27 C 0.8309(3) 0.12954(16) 0.0767(4) 0.0655(17) Uani 1 1 d .
H27A H 0.7831 0.1243 0.0255 0.079 Uiso 1 1 calc R
C49 C 0.3738(4) 0.15185(18) -0.1375(5) 0.0819(19) Uani 1 1 d .
H49A H 0.3384 0.1707 -0.1219 0.123 Uiso 1 1 calc R
H49B H 0.3430 0.1300 -0.1591 0.123 Uiso 1 1 calc R
H49C H 0.3985 0.1596 -0.1966 0.123 Uiso 1 1 calc R
C32 C 0.9396(4) 0.05259(19) 0.4311(5) 0.103(3) Uani 1 1 d .
H32A H 0.9566 0.0776 0.4353 0.154 Uiso 1 1 calc R
H32B H 0.9859 0.0372 0.4567 0.154 Uiso 1 1 calc R
H32C H 0.9009 0.0490 0.4766 0.154 Uiso 1 1 calc R
C33 C 0.8719(4) 0.00409(17) 0.3088(7) 0.110(3) Uani 1 1 d .
H33A H 0.8448 -0.0017 0.2342 0.164 Uiso 1 1 calc R
H33B H 0.8348 0.0012 0.3569 0.164 Uiso 1 1 calc R
H33C H 0.9174 -0.0119 0.3320 0.164 Uiso 1 1 calc R
C50 C 0.4530(4) 0.07238(17) -0.1107(6) 0.082(2) Uani 1 1 d .
H50A H 0.4134 0.0794 -0.1778 0.098 Uiso 1 1 calc R
C34 C 0.9627(4) 0.04602(18) 0.2455(6) 0.097(2) Uani 1 1 d .
H34A H 0.9373 0.0417 0.1693 0.146 Uiso 1 1 calc R
H34B H 1.0045 0.0282 0.2698 0.146 Uiso 1 1 calc R
H34C H 0.9861 0.0700 0.2531 0.146 Uiso 1 1 calc R
C30 C 0.9493(4) 0.19217(15) 0.0784(6) 0.097(2) Uani 1 1 d .
H30A H 0.9055 0.2094 0.0650 0.145 Uiso 1 1 calc R
H30B H 0.9917 0.2005 0.0439 0.145 Uiso 1 1 calc R
H30C H 0.9701 0.1898 0.1567 0.145 Uiso 1 1 calc R
C52 C 0.4049(5) 0.05800(19) -0.0336(7) 0.112(3) Uani 1 1 d .
H52A H 0.3702 0.0387 -0.0690 0.168 Uiso 1 1 calc R
H52B H 0.3723 0.0772 -0.0133 0.168 Uiso 1 1 calc R
H52C H 0.4408 0.0487 0.0316 0.168 Uiso 1 1 calc R
C36 C 0.7183(4) 0.03460(16) 0.0852(6) 0.095(2) Uani 1 1 d .
H36A H 0.7375 0.0099 0.0946 0.143 Uiso 1 1 calc R
H36B H 0.7461 0.0472 0.0365 0.143 Uiso 1 1 calc R
H36C H 0.6610 0.0346 0.0538 0.143 Uiso 1 1 calc R
C140 C 0.8175(7) 0.1463(3) 0.5140(9) 0.055(3) Uiso 0.50 1 d P
H14A H 0.7744 0.1405 0.5518 0.067 Uiso 0.50 1 calc PR
H14B H 0.8606 0.1286 0.5157 0.067 Uiso 0.50 1 calc PR
C139 C 0.8200(6) 0.1676(3) 0.4849(8) 0.035(2) Uiso 0.50 1 d P
H13A H 0.8765 0.1731 0.5205 0.042 Uiso 0.50 1 calc PR
C142 C 0.7514(8) 0.2190(3) 0.2015(15) 0.060(3) Uiso 0.50 1 d P
C43 C 0.8441(9) 0.2369(4) 0.2761(11) 0.099(5) Uiso 0.50 1 d P
H43A H 0.8395 0.2633 0.2832 0.119 Uiso 0.50 1 calc PR
C143 C 0.7146(10) 0.2105(4) 0.0749(14) 0.099(5) Uiso 0.50 1 d P
C40 C 0.7849(11) 0.2047(5) 0.5001(14) 0.297(8) Uiso 1 1 d .
H40A H 0.7266 0.2074 0.4909 0.357 Uiso 1 1 calc R
H40B H 0.8188 0.2228 0.5453 0.357 Uiso 1 1 calc R
C144 C 0.6999(10) 0.2438(4) 0.2469(14) 0.126(6) Uiso 0.50 1 d P
H14C H 0.7089 0.2701 0.2556 0.151 Uiso 0.50 1 calc PR
C42 C 0.7586(9) 0.2188(4) 0.2657(14) 0.091(5) Uiso 0.50 1 d P
C44 C 0.7167(11) 0.2186(4) 0.1367(18) 0.098(5) Uiso 0.50 1 d P
Cl2 Cl 0.95628(8) 0.13809(4) 0.31882(13) 0.0697(4) Uani 1 1 d .
Cr1 Cr 1.35279(5) 0.13397(2) 0.37933(6) 0.0439(2) Uani 1 1 d .
P1 P 1.26331(8) 0.17708(3) 0.25814(11) 0.0448(4) Uani 1 1 d .
P2 P 1.13900(9) 0.15850(4) 0.68462(12) 0.0562(4) Uani 1 1 d .
Si1 Si 1.27873(9) 0.07861(4) 0.46444(12) 0.0498(4) Uani 1 1 d .
Cl1 Cl 1.44913(8) 0.14244(4) 0.27988(11) 0.0601(4) Uani 1 1 d .
Si2 Si 1.50474(10) 0.18318(5) 0.54891(15) 0.0724(5) Uani 1 1 d .
N1 N 1.3531(2) 0.08263(10) 0.3966(3) 0.0502(11) Uiso 1 1 d .
N2 N 1.2417(2) 0.12330(9) 0.4335(3) 0.0396(10) Uiso 1 1 d .
C21 C 1.0892(3) 0.12503(15) 0.7555(4) 0.0667(16) Uiso 1 1 d .
H21A H 1.0746 0.1375 0.8183 0.080 Uiso 1 1 calc R
C9 C 1.1976(4) 0.04590(14) 0.4182(5) 0.0707(17) Uani 1 1 d .
H9A H 1.2137 0.0225 0.4504 0.106 Uiso 1 1 calc R
H9B H 1.1866 0.0440 0.3389 0.106 Uiso 1 1 calc R
H9C H 1.1495 0.0539 0.4407 0.106 Uiso 1 1 calc R
C1 C 1.4042(3) 0.16320(15) 0.5154(4) 0.0638(16) Uani 1 1 d .
H1A H 1.3723 0.1668 0.5670 0.077 Uiso 1 1 calc R
C10 C 1.3127(4) 0.07373(16) 0.6153(4) 0.0750(18) Uani 1 1 d .
H10A H 1.2666 0.0751 0.6490 0.112 Uiso 1 1 calc R
H10B H 1.3502 0.0929 0.6437 0.112 Uiso 1 1 calc R
H10C H 1.3390 0.0506 0.6322 0.112 Uiso 1 1 calc R
C5 C 1.4094(4) 0.05364(15) 0.3797(5) 0.0736(18) Uani 1 1 d .
C6 C 1.4090(5) 0.05087(18) 0.2593(6) 0.104(3) Uani 1 1 d .
H6A H 1.4278 0.0734 0.2343 0.155 Uiso 1 1 calc R
H6B H 1.3548 0.0460 0.2185 0.155 Uiso 1 1 calc R
H6C H 1.4442 0.0314 0.2476 0.155 Uiso 1 1 calc R
C18 C 1.2513(3) 0.12540(14) 0.0954(4) 0.0607(15) Uiso 1 1 d .
H18A H 1.2595 0.1198 0.0228 0.091 Uiso 1 1 calc R
H18B H 1.1983 0.1174 0.1014 0.091 Uiso 1 1 calc R
H18C H 1.2917 0.1132 0.1500 0.091 Uiso 1 1 calc R
C2 C 1.5229(4) 0.21687(17) 0.4506(6) 0.095(2) Uani 1 1 d .
H2A H 1.5182 0.2057 0.3794 0.143 Uiso 1 1 calc R
H2B H 1.5765 0.2267 0.4750 0.143 Uiso 1 1 calc R
H2C H 1.4836 0.2361 0.4453 0.143 Uiso 1 1 calc R
C7 C 1.4930(4) 0.06274(19) 0.4426(6) 0.099(2) Uani 1 1 d .
H7A H 1.4930 0.0653 0.5197 0.149 Uiso 1 1 calc R
H7B H 1.5103 0.0852 0.4151 0.149 Uiso 1 1 calc R
H7C H 1.5297 0.0436 0.4332 0.149 Uiso 1 1 calc R
C3 C 1.5847(4) 0.1484(2) 0.5661(6) 0.103(2) Uani 1 1 d .
H3A H 1.5823 0.1362 0.4968 0.154 Uiso 1 1 calc R
H3B H 1.5769 0.1310 0.6207 0.154 Uiso 1 1 calc R
H3C H 1.6369 0.1598 0.5898 0.154 Uiso 1 1 calc R
C8 C 1.3828(4) 0.01721(16) 0.4183(7) 0.108(3) Uani 1 1 d .
H8A H 1.3831 0.0185 0.4958 0.162 Uiso 1 1 calc R
H8B H 1.4196 -0.0015 0.4058 0.162 Uiso 1 1 calc R
H8C H 1.3290 0.0116 0.3775 0.162 Uiso 1 1 calc R
C11 C 1.1764(3) 0.12527(12) 0.3340(4) 0.0438(12) Uani 1 1 d .
H11A H 1.1257 0.1182 0.3531 0.053 Uiso 1 1 calc R
H11B H 1.1874 0.1079 0.2800 0.053 Uiso 1 1 calc R
C19 C 1.2225(3) 0.14476(12) 0.5231(4) 0.0450(13) Uiso 1 1 d .
H19A H 1.2171 0.1700 0.4999 0.054 Uiso 1 1 calc R
H19B H 1.2679 0.1432 0.5863 0.054 Uiso 1 1 calc R
C20 C 1.1475(3) 0.13392(13) 0.5594(4) 0.0461(13) Uiso 1 1 d .
H20A H 1.1487 0.1079 0.5737 0.055 Uiso 1 1 calc R
H20B H 1.1004 0.1391 0.5009 0.055 Uiso 1 1 calc R
C12 C 1.1667(3) 0.16242(13) 0.2827(4) 0.0488(13) Uani 1 1 d .
H12A H 1.1481 0.1794 0.3318 0.059 Uiso 1 1 calc R
H12B H 1.1266 0.1617 0.2134 0.059 Uiso 1 1 calc R
C16 C 1.2584(3) 0.16571(13) 0.1140(4) 0.0504(14) Uani 1 1 d .
H16A H 1.3103 0.1731 0.0977 0.060 Uiso 1 1 calc R
C13 C 1.2602(4) 0.22620(13) 0.2600(4) 0.0602(15) Uani 1 1 d .
H13B H 1.2086 0.2339 0.2126 0.072 Uiso 1 1 calc R
C17 C 1.1935(3) 0.18527(15) 0.0334(4) 0.0661(16) Uiso 1 1 d .
H17A H 1.1950 0.1779 -0.0406 0.099 Uiso 1 1 calc R
H17B H 1.2024 0.2111 0.0409 0.099 Uiso 1 1 calc R
H17C H 1.1415 0.1794 0.0481 0.099 Uiso 1 1 calc R
C22 C 1.0566(4) 0.18991(16) 0.6303(4) 0.0737(17) Uiso 1 1 d .
H22A H 1.0080 0.1761 0.5953 0.088 Uiso 1 1 calc R
C15 C 1.3274(4) 0.24209(15) 0.2137(5) 0.0800(19) Uani 1 1 d .
H15A H 1.3203 0.2680 0.2061 0.120 Uiso 1 1 calc R
H15B H 1.3265 0.2315 0.1424 0.120 Uiso 1 1 calc R
H15C H 1.3786 0.2369 0.2627 0.120 Uiso 1 1 calc R
C14 C 1.2633(4) 0.24053(15) 0.3733(5) 0.081(2) Uani 1 1 d .
H14D H 1.2597 0.2666 0.3707 0.122 Uiso 1 1 calc R
H14E H 1.3135 0.2334 0.4215 0.122 Uiso 1 1 calc R
H14F H 1.2187 0.2308 0.4008 0.122 Uiso 1 1 calc R
C25 C 1.0806(4) 0.21490(17) 0.5468(5) 0.090(2) Uiso 1 1 d .
H25A H 1.0405 0.2337 0.5270 0.136 Uiso 1 1 calc R
H25B H 1.0842 0.2012 0.4819 0.136 Uiso 1 1 calc R
H25C H 1.1323 0.2257 0.5780 0.136 Uiso 1 1 calc R
C23 C 1.0130(4) 0.10841(17) 0.6894(6) 0.091(2) Uiso 1 1 d .
H23A H 0.9918 0.0914 0.7347 0.136 Uiso 1 1 calc R
H23B H 1.0247 0.0960 0.6264 0.136 Uiso 1 1 calc R
H23C H 0.9737 0.1272 0.6648 0.136 Uiso 1 1 calc R
C24 C 1.1478(4) 0.09596(17) 0.8020(6) 0.093(2) Uiso 1 1 d .
H24A H 1.1284 0.0830 0.8586 0.139 Uiso 1 1 calc R
H24B H 1.1996 0.1067 0.8334 0.139 Uiso 1 1 calc R
H24C H 1.1534 0.0793 0.7442 0.139 Uiso 1 1 calc R
C26 C 1.0392(5) 0.2120(2) 0.7261(6) 0.113(3) Uiso 1 1 d .
H26A H 0.9924 0.2271 0.7002 0.170 Uiso 1 1 calc R
H26B H 1.0852 0.2271 0.7561 0.170 Uiso 1 1 calc R
H26C H 1.0290 0.1958 0.7825 0.170 Uiso 1 1 calc R
C4 C 1.5187(4) 0.2068(3) 0.6829(6) 0.139(4) Uani 1 1 d .
H4A H 1.4754 0.2239 0.6805 0.208 Uiso 1 1 calc R
H4B H 1.5697 0.2195 0.6977 0.208 Uiso 1 1 calc R
H4C H 1.5184 0.1893 0.7405 0.208 Uiso 1 1 calc R
O1 O 1.1955(7) -0.0226(3) 0.1819(8) 0.208(4) Uani 1 1 d .
C53 C 1.1289(10) -0.0085(4) 0.1172(16) 0.219(7) Uani 1 1 d .
H53A H 1.0868 -0.0068 0.1592 0.263 Uiso 1 1 calc R
H53B H 1.1097 -0.0248 0.0555 0.263 Uiso 1 1 calc R
C54 C 1.1412(12) 0.0258(5) 0.0760(11) 0.274(10) Uani 1 1 d .
H54A H 1.0953 0.0323 0.0185 0.411 Uiso 1 1 calc R
H54B H 1.1893 0.0255 0.0465 0.411 Uiso 1 1 calc R
H54C H 1.1475 0.0434 0.1347 0.411 Uiso 1 1 calc R
C55 C 1.1945(13) -0.0542(4) 0.2199(18) 0.254(9) Uani 1 1 d .
H55A H 1.1752 -0.0703 0.1576 0.305 Uiso 1 1 calc R
H55B H 1.1541 -0.0546 0.2647 0.305 Uiso 1 1 calc R
C56 C 1.2638(12) -0.0693(5) 0.2818(18) 0.355(16) Uani 1 1 d .
H56A H 1.2724 -0.0928 0.2523 0.533 Uiso 1 1 calc R
H56B H 1.2583 -0.0720 0.3571 0.533 Uiso 1 1 calc R
H56C H 1.3092 -0.0538 0.2797 0.533 Uiso 1 1 calc R
C41 C 0.8713(12) 0.2164(5) 0.4128(15) 0.158(7) Uiso 0.50 1 d P
H41A H 0.9250 0.2057 0.4229 0.189 Uiso 0.50 1 calc PR
H41B H 0.8735 0.2352 0.4683 0.189 Uiso 0.50 1 calc PR
C39 C 0.8122(6) 0.1875(3) 0.4296(8) 0.046(3) Uiso 0.50 1 d P

loop_
_atom_site_aniso_label
_atom_site_aniso_U_11
_atom_site_aniso_U_22
_atom_site_aniso_U_33
_atom_site_aniso_U_23
_atom_site_aniso_U_13
_atom_site_aniso_U_12
Cr2 0.0346(5) 0.0494(5) 0.0565(6) -0.0058(4) 0.0071(4) -0.0004(4)
P3 0.0479(9) 0.0801(11) 0.0476(9) 0.0013(7) 0.0071(7) 0.0050(8)
P4 0.0443(10) 0.0666(11) 0.1340(17) -0.0425(11) 0.0142(10) -0.0021(8)
Si3 0.0475(10) 0.0516(10) 0.0764(12) 0.0026(8) 0.0076(9) -0.0032(8)
Si 0.0575(11) 0.0684(11) 0.0846(13) 0.0040(9) 0.0263(10) -0.0094(9)
N3 0.034(2) 0.048(3) 0.049(3) -0.006(2) 0.005(2) -0.0017(19)
N4 0.042(3) 0.051(3) 0.062(3) 0.000(2) 0.000(2) 0.006(2)
C28 0.109(6) 0.117(6) 0.099(6) 0.024(5) 0.037(5) -0.015(5)
C51 0.139(8) 0.112(6) 0.137(7) -0.057(6) -0.002(6) 0.032(6)
C45 0.036(3) 0.057(3) 0.051(3) 0.000(3) 0.007(3) 0.002(2)
C46 0.037(3) 0.058(3) 0.055(3) -0.001(3) 0.004(3) -0.002(3)
C47 0.049(3) 0.059(4) 0.054(3) 0.007(3) 0.008(3) 0.004(3)
C31 0.063(4) 0.054(4) 0.077(5) 0.007(3) -0.007(4) 0.010(3)
C37 0.037(3) 0.074(4) 0.051(3) -0.005(3) 0.007(3) 0.003(3)
C35 0.085(5) 0.085(5) 0.161(7) 0.053(5) 0.048(5) 0.003(4)
C48 0.085(5) 0.062(4) 0.093(5) 0.002(3) 0.019(4) 0.005(4)
C38 0.041(4) 0.090(5) 0.081(4) -0.027(3) 0.009(3) 0.007(3)
C29 0.078(5) 0.080(5) 0.135(6) -0.008(4) 0.051(5) 0.002(4)
C27 0.036(3) 0.104(4) 0.053(4) 0.007(3) 0.004(3) -0.014(3)
C49 0.060(4) 0.108(5) 0.070(4) 0.009(4) -0.001(4) 0.021(4)
C32 0.104(6) 0.109(6) 0.077(5) 0.008(4) -0.021(4) 0.034(5)
C33 0.097(6) 0.065(5) 0.146(7) 0.027(4) -0.017(5) 0.006(4)
C50 0.070(5) 0.083(5) 0.073(5) -0.032(4) -0.028(4) 0.011(4)
C34 0.074(5) 0.090(5) 0.130(6) -0.005(4) 0.026(5) 0.032(4)
C30 0.082(5) 0.062(4) 0.147(7) 0.000(4) 0.028(5) -0.014(4)
C52 0.094(6) 0.088(5) 0.143(8) -0.013(5) 0.003(6) -0.022(4)
C36 0.082(5) 0.065(4) 0.125(6) -0.033(4) -0.010(4) 0.006(4)
Cl2 0.0376(8) 0.0770(10) 0.0880(11) -0.0171(8) -0.0002(8) -0.0009(7)
Cr1 0.0380(5) 0.0508(5) 0.0435(5) 0.0008(4) 0.0104(4) 0.0050(4)
P1 0.0437(8) 0.0477(8) 0.0444(8) 0.0024(6) 0.0126(7) 0.0048(6)
P2 0.0492(9) 0.0715(10) 0.0510(9) -0.0130(7) 0.0174(7) -0.0083(8)
Si1 0.0541(10) 0.0505(9) 0.0439(9) 0.0056(7) 0.0089(8) 0.0046(7)
Cl1 0.0479(8) 0.0770(10) 0.0601(9) 0.0020(7) 0.0223(7) 0.0055(7)
Si2 0.0467(10) 0.0951(13) 0.0747(12) -0.0185(10) 0.0120(9) -0.0109(9)
C9 0.079(4) 0.061(4) 0.073(4) 0.005(3) 0.016(4) -0.009(3)
C1 0.043(3) 0.095(4) 0.057(4) -0.026(3) 0.019(3) -0.011(3)
C10 0.084(5) 0.080(4) 0.058(4) 0.022(3) 0.010(3) 0.018(4)
C5 0.077(5) 0.057(4) 0.089(5) 0.008(3) 0.024(4) 0.028(3)
C6 0.140(7) 0.087(5) 0.092(6) -0.016(4) 0.043(5) 0.047(5)
C2 0.084(5) 0.080(4) 0.124(6) -0.013(4) 0.027(4) -0.017(4)
C7 0.064(5) 0.109(6) 0.125(6) 0.031(5) 0.023(5) 0.038(4)
C3 0.050(4) 0.142(7) 0.109(6) -0.001(5) 0.003(4) 0.003(4)
C8 0.120(6) 0.053(4) 0.163(7) 0.025(4) 0.054(6) 0.042(4)
C11 0.040(3) 0.056(3) 0.034(3) -0.001(2) 0.006(2) -0.003(2)
C12 0.039(3) 0.065(4) 0.043(3) 0.008(3) 0.009(3) 0.005(3)
C16 0.049(3) 0.060(3) 0.042(3) 0.007(2) 0.012(3) 0.003(3)
C13 0.071(4) 0.051(3) 0.059(4) 0.003(3) 0.015(3) 0.003(3)
C15 0.103(5) 0.062(4) 0.083(5) 0.001(3) 0.036(4) -0.019(4)
C14 0.115(6) 0.056(4) 0.077(5) -0.011(3) 0.032(4) -0.004(4)
C4 0.087(6) 0.227(10) 0.105(6) -0.081(6) 0.025(5) -0.059(6)
O1 0.238(11) 0.150(9) 0.219(9) 0.000(7) 0.016(8) 0.002(8)
C53 0.236(18) 0.166(14) 0.25(2) -0.058(13) 0.034(15) 0.065(15)
C54 0.42(3) 0.248(18) 0.172(13) 0.006(13) 0.098(15) 0.15(2)
C55 0.33(3) 0.088(10) 0.35(2) -0.021(13) 0.081(19) -0.020(13)
C56 0.33(3) 0.164(15) 0.46(3) 0.094(17) -0.16(2) -0.060(15)

loop_
_atom_type_symbol
_atom_type_description
_atom_type_scat_dispersion_real
_atom_type_scat_dispersion_imag
_atom_type_scat_source
C C 0.0033 0.0016 'International Tables Vol C Tables 4.2.6.8 and 6.1.1.4'
H H 0.0000 0.0000 'International Tables Vol C Tables 4.2.6.8 and 6.1.1.4'
N N 0.0061 0.0033 'International Tables Vol C Tables 4.2.6.8 and 6.1.1.4'
Si Si 0.0817 0.0704 'International Tables Vol C Tables 4.2.6.8 and 6.1.1.4'
P P 0.1023 0.0942 'International Tables Vol C Tables 4.2.6.8 and 6.1.1.4'
Cl Cl 0.1484 0.1585 'International Tables Vol C Tables 4.2.6.8 and 6.1.1.4'
Cr Cr 0.3209 0.6236 'International Tables Vol C Tables 4.2.6.8 and 6.1.1.4'
O O 0.0106 0.0060 'International Tables Vol C Tables 4.2.6.8 and 6.1.1.4'

loop_
_geom_angle_atom_site_label_1
_geom_angle_atom_site_label_2
_geom_angle_atom_site_label_3
_geom_angle
N4 Cr2 C27 114.0(2)
N4 Cr2 N3 77.01(16)
C27 Cr2 N3 94.45(18)
N4 Cr2 Cl2 102.07(13)
C27 Cr2 Cl2 99.67(16)
N3 Cr2 Cl2 164.78(12)
N4 Cr2 P4 137.99(15)
C27 Cr2 P4 102.75(18)
N3 Cr2 P4 80.69(11)
Cl2 Cr2 P4 90.62(6)
N4 Cr2 Si3 37.52(12)
C27 Cr2 Si3 102.40(16)
N3 Cr2 Si3 40.35(10)
Cl2 Cr2 Si3 139.36(6)
P4 Cr2 Si3 116.75(6)
C47 P3 C46 100.7(2)
C47 P3 C50 102.4(3)
C46 P3 C50 101.6(3)
C42 P4 C39 87.5(7)
C42 P4 C38 105.6(6)
C39 P4 C38 106.6(4)
C42 P4 C142 22.4(6)
C39 P4 C142 108.9(6)
C38 P4 C142 104.4(4)
C42 P4 C139 109.7(6)
C39 P4 C139 22.7(4)
C38 P4 C139 95.5(3)
C142 P4 C139 131.5(5)
C42 P4 Cr2 141.2(6)
C39 P4 Cr2 114.0(4)
C38 P4 Cr2 98.91(19)
C142 P4 Cr2 121.9(4)
C139 P4 Cr2 97.2(2)
N4 Si3 N3 95.25(19)
N4 Si3 C35 119.2(3)
N3 Si3 C35 109.8(3)
N4 Si3 C36 115.3(3)
N3 Si3 C36 109.2(2)
C35 Si3 C36 107.1(4)
N4 Si3 Cr2 43.83(14)
N3 Si3 Cr2 52.59(13)
C35 Si3 Cr2 136.9(3)
C36 Si3 Cr2 115.8(2)
C27 Si C30 114.0(3)
C27 Si C28 108.8(3)
C30 Si C28 105.4(3)
C27 Si C29 111.9(3)
C30 Si C29 108.6(3)
C28 Si C29 107.9(3)
C37 N3 C45 111.1(4)
C37 N3 Si3 114.4(3)
C45 N3 Si3 117.9(3)
C37 N3 Cr2 106.0(3)
C45 N3 Cr2 118.1(3)
Si3 N3 Cr2 87.06(16)
C31 N4 Si3 126.8(3)
C31 N4 Cr2 133.7(3)
Si3 N4 Cr2 98.66(19)
Si C28 H28A 109.5
Si C28 H28B 109.5
H28A C28 H28B 109.5
Si C28 H28C 109.5
H28A C28 H28C 109.5
H28B C28 H28C 109.5
C50 C51 H51A 109.5
C50 C51 H51B 109.5
H51A C51 H51B 109.5
C50 C51 H51C 109.5
H51A C51 H51C 109.5
H51B C51 H51C 109.5
N3 C45 C46 115.5(4)
N3 C45 H45A 108.4
C46 C45 H45A 108.4
N3 C45 H45B 108.4
C46 C45 H45B 108.4
H45A C45 H45B 107.5
C45 C46 P3 109.6(3)
C45 C46 H46A 109.8
P3 C46 H46A 109.8
C45 C46 H46B 109.8
P3 C46 H46B 109.8
H46A C46 H46B 108.2
C48 C47 C49 110.5(5)
C48 C47 P3 110.7(4)
C49 C47 P3 111.0(4)
C48 C47 H47A 108.2
C49 C47 H47A 108.2
P3 C47 H47A 108.2
N4 C31 C34 109.7(5)
N4 C31 C32 109.4(5)
C34 C31 C32 109.5(6)
N4 C31 C33 111.3(5)
C34 C31 C33 107.9(6)
C32 C31 C33 109.0(5)
N3 C37 C38 112.6(4)
N3 C37 H37A 109.1
C38 C37 H37A 109.1
N3 C37 H37B 109.1
C38 C37 H37B 109.1
H37A C37 H37B 107.8
Si3 C35 H35A 109.5
Si3 C35 H35B 109.5
H35A C35 H35B 109.5
Si3 C35 H35C 109.5
H35A C35 H35C 109.5
H35B C35 H35C 109.5
C47 C48 H48A 109.5
C47 C48 H48B 109.5
H48A C48 H48B 109.5
C47 C48 H48C 109.5
H48A C48 H48C 109.5
H48B C48 H48C 109.5
C37 C38 P4 109.5(4)
C37 C38 H38A 109.8
P4 C38 H38A 109.8
C37 C38 H38B 109.8
P4 C38 H38B 109.8
H38A C38 H38B 108.2
Si C29 H29A 109.5
Si C29 H29B 109.5
H29A C29 H29B 109.5
Si C29 H29C 109.5
H29A C29 H29C 109.5
H29B C29 H29C 109.5
Si C27 Cr2 128.5(3)
Si C27 H27A 115.7
Cr2 C27 H27A 115.7
C47 C49 H49A 109.5
C47 C49 H49B 109.5
H49A C49 H49B 109.5
C47 C49 H49C 109.5
H49A C49 H49C 109.5
H49B C49 H49C 109.5
C31 C32 H32A 109.5
C31 C32 H32B 109.5
H32A C32 H32B 109.5
C31 C32 H32C 109.5
H32A C32 H32C 109.5
H32B C32 H32C 109.5
C31 C33 H33A 109.5
C31 C33 H33B 109.5
H33A C33 H33B 109.5
C31 C33 H33C 109.5
H33A C33 H33C 109.5
H33B C33 H33C 109.5
C52 C50 C51 112.4(7)
C52 C50 P3 116.4(5)
C51 C50 P3 109.9(5)
C52 C50 H50A 105.8
C51 C50 H50A 105.8
P3 C50 H50A 105.8
C31 C34 H34A 109.5
C31 C34 H34B 109.5
H34A C34 H34B 109.5
C31 C34 H34C 109.5
H34A C34 H34C 109.5
H34B C34 H34C 109.5
Si C30 H30A 109.5
Si C30 H30B 109.5
H30A C30 H30B 109.5
Si C30 H30C 109.5
H30A C30 H30C 109.5
H30B C30 H30C 109.5
C50 C52 H52A 109.5
C50 C52 H52B 109.5
H52A C52 H52B 109.5
C50 C52 H52C 109.5
H52A C52 H52C 109.5
H52B C52 H52C 109.5
Si3 C36 H36A 109.5
Si3 C36 H36B 109.5
H36A C36 H36B 109.5
Si3 C36 H36C 109.5
H36A C36 H36C 109.5
H36B C36 H36C 109.5
C139 C140 C39 10.4(8)
C139 C140 H14A 120.5
C39 C140 H14A 120.5
C139 C140 H14B 120.5
C39 C140 H14B 120.5
H14A C140 H14B 118.8
C140 C139 C39 160.5(15)
C140 C139 C40 134.9(14)
C39 C139 C40 54.9(9)
C140 C139 P4 118.7(10)
C39 C139 P4 41.9(7)
C40 C139 P4 87.6(8)
C140 C139 H13A 97.4
C39 C139 H13A 97.4
C40 C139 H13A 97.4
P4 C139 H13A 122.1
C42 C142 C44 148(3)
C42 C142 C144 65.4(16)
C44 C142 C144 91.6(18)
C42 C142 C143 161(2)
C44 C142 C143 20.1(15)
C144 C142 C143 111.5(15)
C42 C142 C43 63.0(18)
C44 C142 C43 145.0(19)
C144 C142 C43 95.9(12)
C143 C142 C43 134.7(11)
C42 C142 P4 54.5(15)
C44 C142 P4 120.7(16)
C144 C142 P4 108.4(11)
C143 C142 P4 113.5(8)
C43 C142 P4 89.1(9)
C42 C43 C142 26.2(6)
C42 C43 C41 86.7(11)
C142 C43 C41 110.4(11)
C42 C43 H43A 109.6
C142 C43 H43A 109.6
C41 C43 H43A 109.6
C44 C143 C142 22.0(17)
C39 C40 C139 40.6(7)
C39 C40 H40A 119.4
C139 C40 H40A 119.4
C39 C40 H40B 119.4
C139 C40 H40B 119.4
H40A C40 H40B 117.0
C42 C144 C142 32.1(8)
C42 C144 C44 61.6(11)
C142 C144 C44 30.9(7)
C42 C144 H14C 124.6
C142 C144 H14C 124.6
C44 C144 H14C 124.6
C142 C42 C144 82.5(18)
C142 C42 C43 91(2)
C144 C42 C43 111.1(13)
C142 C42 C44 16.8(15)
C144 C42 C44 71.2(12)
C43 C42 C44 106.3(13)
C142 C42 P4 103.1(18)
C144 C42 P4 139.2(14)
C43 C42 P4 109.3(11)
C44 C42 P4 103.2(10)
C143 C44 C142 138(3)
C143 C44 C42 149(3)
C142 C44 C42 14.8(13)
C143 C44 C144 164(3)
C142 C44 C144 57.5(16)
C42 C44 C144 47.1(9)
N1 Cr1 C1 116.3(2)
N1 Cr1 N2 76.48(16)
C1 Cr1 N2 94.67(18)
N1 Cr1 Cl1 102.31(13)
C1 Cr1 Cl1 98.68(16)
N2 Cr1 Cl1 165.52(11)
N1 Cr1 P1 133.99(13)
C1 Cr1 P1 105.11(17)
N2 Cr1 P1 81.18(10)
Cl1 Cr1 P1 89.91(6)
N1 Cr1 Si1 37.15(13)
C1 Cr1 Si1 102.94(17)
N2 Cr1 Si1 40.53(10)
Cl1 Cr1 Si1 139.41(6)
P1 Cr1 Si1 116.40(6)
C13 P1 C12 105.4(3)
C13 P1 C16 104.3(2)
C12 P1 C16 104.3(2)
C13 P1 Cr1 130.63(19)
C12 P1 Cr1 99.35(16)
C16 P1 Cr1 109.96(16)
C22 P2 C21 102.1(3)
C22 P2 C20 101.3(3)
C21 P2 C20 101.9(2)
N1 Si1 N2 94.53(19)
N1 Si1 C9 120.0(2)
N2 Si1 C9 109.8(2)
N1 Si1 C10 114.8(3)
N2 Si1 C10 109.1(2)
C9 Si1 C10 107.6(3)
N1 Si1 Cr1 43.56(14)
N2 Si1 Cr1 52.62(13)
C9 Si1 Cr1 138.70(19)
C10 Si1 Cr1 113.5(2)
C2 Si2 C1 114.3(3)
C2 Si2 C3 109.0(3)
C1 Si2 C3 111.9(3)
C2 Si2 C4 106.1(4)
C1 Si2 C4 109.0(3)
C3 Si2 C4 106.1(4)
C5 N1 Si1 126.2(4)
C5 N1 Cr1 133.5(4)
Si1 N1 Cr1 99.3(2)
C19 N2 C11 111.2(4)
C19 N2 Si1 117.7(3)
C11 N2 Si1 113.2(3)
C19 N2 Cr1 119.5(3)
C11 N2 Cr1 106.0(3)
Si1 N2 Cr1 86.85(16)
C24 C21 C23 109.9(5)
C24 C21 P2 109.5(4)
C23 C21 P2 116.5(4)
C24 C21 H21A 106.8
C23 C21 H21A 106.8
P2 C21 H21A 106.8
Si1 C9 H9A 109.5
Si1 C9 H9B 109.5
H9A C9 H9B 109.5
Si1 C9 H9C 109.5
H9A C9 H9C 109.5
H9B C9 H9C 109.5
Si2 C1 Cr1 127.9(3)
Si2 C1 H1A 116.0
Cr1 C1 H1A 116.0
Si1 C10 H10A 109.5
Si1 C10 H10B 109.5
H10A C10 H10B 109.5
Si1 C10 H10C 109.5
H10A C10 H10C 109.5
H10B C10 H10C 109.5
N1 C5 C6 109.2(5)
N1 C5 C7 109.3(5)
C6 C5 C7 109.4(6)
N1 C5 C8 110.3(5)
C6 C5 C8 108.4(6)
C7 C5 C8 110.1(5)
C5 C6 H6A 109.5
C5 C6 H6B 109.5
H6A C6 H6B 109.5
C5 C6 H6C 109.5
H6A C6 H6C 109.5
H6B C6 H6C 109.5
C16 C18 H18A 109.5
C16 C18 H18B 109.5
H18A C18 H18B 109.5
C16 C18 H18C 109.5
H18A C18 H18C 109.5
H18B C18 H18C 109.5
Si2 C2 H2A 109.5
Si2 C2 H2B 109.5
H2A C2 H2B 109.5
Si2 C2 H2C 109.5
H2A C2 H2C 109.5
H2B C2 H2C 109.5
C5 C7 H7A 109.5
C5 C7 H7B 109.5
H7A C7 H7B 109.5
C5 C7 H7C 109.5
H7A C7 H7C 109.5
H7B C7 H7C 109.5
Si2 C3 H3A 109.5
Si2 C3 H3B 109.5
H3A C3 H3B 109.5
Si2 C3 H3C 109.5
H3A C3 H3C 109.5
H3B C3 H3C 109.5
C5 C8 H8A 109.5
C5 C8 H8B 109.5
H8A C8 H8B 109.5
C5 C8 H8C 109.5
H8A C8 H8C 109.5
H8B C8 H8C 109.5
N2 C11 C12 113.2(4)
N2 C11 H11A 108.9
C12 C11 H11A 108.9
N2 C11 H11B 108.9
C12 C11 H11B 108.9
H11A C11 H11B 107.7
N2 C19 C20 115.6(4)
N2 C19 H19A 108.4
C20 C19 H19A 108.4
N2 C19 H19B 108.4
C20 C19 H19B 108.4
H19A C19 H19B 107.4
C19 C20 P2 110.8(3)
C19 C20 H20A 109.5
P2 C20 H20A 109.5
C19 C20 H20B 109.5
P2 C20 H20B 109.5
H20A C20 H20B 108.1
C11 C12 P1 108.9(3)
C11 C12 H12A 109.9
P1 C12 H12A 109.9
C11 C12 H12B 109.9
P1 C12 H12B 109.9
H12A C12 H12B 108.3
C17 C16 C18 110.5(4)
C17 C16 P1 114.5(4)
C18 C16 P1 111.3(3)
C17 C16 H16A 106.7
C18 C16 H16A 106.7
P1 C16 H16A 106.7
C14 C13 C15 110.5(5)
C14 C13 P1 111.8(4)
C15 C13 P1 111.0(4)
C14 C13 H13B 107.8
C15 C13 H13B 107.8
P1 C13 H13B 107.8
C16 C17 H17A 109.5
C16 C17 H17B 109.5
H17A C17 H17B 109.5
C16 C17 H17C 109.5
H17A C17 H17C 109.5
H17B C17 H17C 109.5
C25 C22 C26 109.8(5)
C25 C22 P2 110.0(5)
C26 C22 P2 108.2(5)
C25 C22 H22A 109.6
C26 C22 H22A 109.6
P2 C22 H22A 109.6
C13 C15 H15A 109.5
C13 C15 H15B 109.5
H15A C15 H15B 109.5
C13 C15 H15C 109.5
H15A C15 H15C 109.5
H15B C15 H15C 109.5
C13 C14 H14D 109.5
C13 C14 H14E 109.5
H14D C14 H14E 109.5
C13 C14 H14F 109.5
H14D C14 H14F 109.5
H14E C14 H14F 109.5
C22 C25 H25A 109.5
C22 C25 H25B 109.5
H25A C25 H25B 109.5
C22 C25 H25C 109.5
H25A C25 H25C 109.5
H25B C25 H25C 109.5
C21 C23 H23A 109.5
C21 C23 H23B 109.5
H23A C23 H23B 109.5
C21 C23 H23C 109.5
H23A C23 H23C 109.5
H23B C23 H23C 109.5
C21 C24 H24A 109.5
C21 C24 H24B 109.5
H24A C24 H24B 109.5
C21 C24 H24C 109.5
H24A C24 H24C 109.5
H24B C24 H24C 109.5
C22 C26 H26A 109.5
C22 C26 H26B 109.5
H26A C26 H26B 109.5
C22 C26 H26C 109.5
H26A C26 H26C 109.5
H26B C26 H26C 109.5
Si2 C4 H4A 109.5
Si2 C4 H4B 109.5
H4A C4 H4B 109.5
Si2 C4 H4C 109.5
H4A C4 H4C 109.5
H4B C4 H4C 109.5
C55 O1 C53 120.4(16)
O1 C53 C54 113.5(17)
O1 C53 H53A 108.9
C54 C53 H53A 108.9
O1 C53 H53B 108.9
C54 C53 H53B 108.9
H53A C53 H53B 107.7
C53 C54 H54A 109.5
C53 C54 H54B 109.5
H54A C54 H54B 109.5
C53 C54 H54C 109.5
H54A C54 H54C 109.5
H54B C54 H54C 109.5
O1 C55 C56 120.4(18)
O1 C55 H55A 107.2
C56 C55 H55A 107.2
O1 C55 H55B 107.2
C56 C55 H55B 107.2
H55A C55 H55B 106.9
C55 C56 H56A 109.5
C55 C56 H56B 109.5
H56A C56 H56B 109.5
C55 C56 H56C 109.5
H56A C56 H56C 109.5
H56B C56 H56C 109.5
C39 C41 C43 112.4(13)
C39 C41 H41A 109.1
C43 C41 H41A 109.1
C39 C41 H41B 109.1
C43 C41 H41B 109.1
H41A C41 H41B 107.9
C139 C39 C40 84.5(12)
C139 C39 C41 128.6(13)
C40 C39 C41 95.7(13)
C139 C39 P4 115.4(10)
C40 C39 P4 132.6(11)
C41 C39 P4 101.9(9)
C139 C39 C140 9.1(7)
C40 C39 C140 90.0(10)
C41 C39 C140 135.4(10)
P4 C39 C140 106.4(6)

loop_
_geom_bond_atom_site_label_1
_geom_bond_atom_site_label_2
_geom_bond_distance
Cr2 N4 1.939(4)
Cr2 C27 2.066(6)
Cr2 N3 2.202(4)
Cr2 Cl2 2.3157(17)
Cr2 P4 2.5176(19)
Cr2 Si3 2.7685(19)
P3 C47 1.837(5)
P3 C46 1.867(5)
P3 C50 1.870(7)
P4 C42 1.696(15)
P4 C39 1.749(10)
P4 C38 1.839(6)
P4 C142 2.029(14)
P4 C139 2.365(10)
Si3 N4 1.705(4)
Si3 N3 1.795(4)
Si3 C35 1.855(6)
Si3 C36 1.874(6)
Si C27 1.836(6)
Si C30 1.868(6)
Si C28 1.873(7)
Si C29 1.878(6)
N3 C37 1.487(6)
N3 C45 1.501(6)
N4 C31 1.488(6)
C28 H28A 0.9800
C28 H28B 0.9800
C28 H28C 0.9800
C51 C50 1.512(9)
C51 H51A 0.9800
C51 H51B 0.9800
C51 H51C 0.9800
C45 C46 1.526(6)
C45 H45A 0.9900
C45 H45B 0.9900
C46 H46A 0.9900
C46 H46B 0.9900
C47 C48 1.508(7)
C47 C49 1.528(7)
C47 H47A 1.0000
C31 C34 1.505(9)
C31 C32 1.524(8)
C31 C33 1.549(8)
C37 C38 1.525(7)
C37 H37A 0.9900
C37 H37B 0.9900
C35 H35A 0.9800
C35 H35B 0.9800
C35 H35C 0.9800
C48 H48A 0.9800
C48 H48B 0.9800
C48 H48C 0.9800
C38 H38A 0.9900
C38 H38B 0.9900
C29 H29A 0.9800
C29 H29B 0.9800
C29 H29C 0.9800
C27 H27A 0.9500
C49 H49A 0.9800
C49 H49B 0.9800
C49 H49C 0.9800
C32 H32A 0.9800
C32 H32B 0.9800
C32 H32C 0.9800
C33 H33A 0.9800
C33 H33B 0.9800
C33 H33C 0.9800
C50 C52 1.510(10)
C50 H50A 1.0000
C34 H34A 0.9800
C34 H34B 0.9800
C34 H34C 0.9800
C30 H30A 0.9800
C30 H30B 0.9800
C30 H30C 0.9800
C52 H52A 0.9800
C52 H52B 0.9800
C52 H52C 0.9800
C36 H36A 0.9800
C36 H36B 0.9800
C36 H36C 0.9800
C140 C139 0.886(11)
C140 C39 1.869(14)
C140 H14A 0.9900
C140 H14B 0.9900
C139 C39 1.010(11)
C139 C40 1.544(18)
C139 H13A 1.0000
C142 C42 0.793(17)
C142 C44 0.902(18)
C142 C144 1.48(2)
C142 C143 1.62(2)
C142 C43 1.80(2)
C43 C42 1.601(19)
C43 C41 1.85(2)
C43 H43A 1.0000
C143 C44 0.83(2)
C40 C39 1.269(18)
C40 H40A 0.9900
C40 H40B 0.9900
C144 C42 1.36(2)
C144 C44 1.76(3)
C144 H14C 1.0000
C42 C44 1.63(2)
Cr1 N1 1.935(4)
Cr1 C1 2.067(5)
Cr1 N2 2.206(4)
Cr1 Cl1 2.3119(17)
Cr1 P1 2.5095(16)
Cr1 Si1 2.7717(18)
P1 C13 1.841(5)
P1 C12 1.843(5)
P1 C16 1.854(5)
P2 C22 1.856(6)
P2 C21 1.856(6)
P2 C20 1.863(5)
Si1 N1 1.696(4)
Si1 N2 1.804(4)
Si1 C9 1.855(6)
Si1 C10 1.877(5)
Si2 C2 1.844(7)
Si2 C1 1.849(5)
Si2 C3 1.875(7)
Si2 C4 1.878(7)
N1 C5 1.503(7)
N2 C19 1.483(6)
N2 C11 1.494(5)
C21 C24 1.515(8)
C21 C23 1.525(8)
C21 H21A 1.0000
C9 H9A 0.9800
C9 H9B 0.9800
C9 H9C 0.9800
C1 H1A 0.9500
C10 H10A 0.9800
C10 H10B 0.9800
C10 H10C 0.9800
C5 C6 1.523(8)
C5 C7 1.524(8)
C5 C8 1.551(8)
C6 H6A 0.9800
C6 H6B 0.9800
C6 H6C 0.9800
C18 C16 1.529(7)
C18 H18A 0.9800
C18 H18B 0.9800
C18 H18C 0.9800
C2 H2A 0.9800
C2 H2B 0.9800
C2 H2C 0.9800
C7 H7A 0.9800
C7 H7B 0.9800
C7 H7C 0.9800
C3 H3A 0.9800
C3 H3B 0.9800
C3 H3C 0.9800
C8 H8A 0.9800
C8 H8B 0.9800
C8 H8C 0.9800
C11 C12 1.529(6)
C11 H11A 0.9900
C11 H11B 0.9900
C19 C20 1.517(6)
C19 H19A 0.9900
C19 H19B 0.9900
C20 H20A 0.9900
C20 H20B 0.9900
C12 H12A 0.9900
C12 H12B 0.9900
C16 C17 1.525(7)
C16 H16A 1.0000
C13 C14 1.518(7)
C13 C15 1.529(8)
C13 H13B 1.0000
C17 H17A 0.9800
C17 H17B 0.9800
C17 H17C 0.9800
C22 C25 1.533(8)
C22 C26 1.547(9)
C22 H22A 1.0000
C15 H15A 0.9800
C15 H15B 0.9800
C15 H15C 0.9800
C14 H14D 0.9800
C14 H14E 0.9800
C14 H14F 0.9800
C25 H25A 0.9800
C25 H25B 0.9800
C25 H25C 0.9800
C23 H23A 0.9800
C23 H23B 0.9800
C23 H23C 0.9800
C24 H24A 0.9800
C24 H24B 0.9800
C24 H24C 0.9800
C26 H26A 0.9800
C26 H26B 0.9800
C26 H26C 0.9800
C4 H4A 0.9800
C4 H4B 0.9800
C4 H4C 0.9800
O1 C55 1.279(14)
O1 C53 1.363(15)
C53 C54 1.420(19)
C53 H53A 0.9900
C53 H53B 0.9900
C54 H54A 0.9800
C54 H54B 0.9800
C54 H54C 0.9800
C55 C56 1.40(2)
C55 H55A 0.9900
C55 H55B 0.9900
C56 H56A 0.9800
C56 H56B 0.9800
C56 H56C 0.9800
C41 C39 1.53(2)
C41 H41A 0.9900
C41 H41B 0.9900

loop_
_geom_torsion_atom_site_label_1
_geom_torsion_atom_site_label_2
_geom_torsion_atom_site_label_3
_geom_torsion_atom_site_label_4
_geom_torsion
N4 Cr2 P4 C42 -175.5(9)
C27 Cr2 P4 C42 -24.5(9)
N3 Cr2 P4 C42 -117.0(9)
Cl2 Cr2 P4 C42 75.6(9)
Si3 Cr2 P4 C42 -135.6(9)
N4 Cr2 P4 C39 66.2(4)
C27 Cr2 P4 C39 -142.8(4)
N3 Cr2 P4 C39 124.7(4)
Cl2 Cr2 P4 C39 -42.8(4)
Si3 Cr2 P4 C39 106.0(4)
N4 Cr2 P4 C38 -46.6(3)
C27 Cr2 P4 C38 104.4(3)
N3 Cr2 P4 C38 11.9(2)
Cl2 Cr2 P4 C38 -155.5(2)
Si3 Cr2 P4 C38 -6.7(2)
N4 Cr2 P4 C142 -159.9(5)
C27 Cr2 P4 C142 -8.9(5)
N3 Cr2 P4 C142 -101.4(5)
Cl2 Cr2 P4 C142 91.2(5)
Si3 Cr2 P4 C142 -120.0(5)
N4 Cr2 P4 C139 50.2(3)
C27 Cr2 P4 C139 -158.8(3)
N3 Cr2 P4 C139 108.7(3)
Cl2 Cr2 P4 C139 -58.7(3)
Si3 Cr2 P4 C139 90.1(3)
C27 Cr2 Si3 N4 113.4(3)
N3 Cr2 Si3 N4 -164.4(3)
Cl2 Cr2 Si3 N4 -7.9(2)
P4 Cr2 Si3 N4 -135.2(2)
N4 Cr2 Si3 N3 164.4(3)
C27 Cr2 Si3 N3 -82.2(2)
Cl2 Cr2 Si3 N3 156.47(19)
P4 Cr2 Si3 N3 29.16(18)
N4 Cr2 Si3 C35 85.4(4)
C27 Cr2 Si3 C35 -161.2(4)
N3 Cr2 Si3 C35 -79.0(4)
Cl2 Cr2 Si3 C35 77.5(3)
P4 Cr2 Si3 C35 -49.8(3)
N4 Cr2 Si3 C36 -100.5(3)
C27 Cr2 Si3 C36 13.0(3)
N3 Cr2 Si3 C36 95.1(3)
Cl2 Cr2 Si3 C36 -108.4(2)
P4 Cr2 Si3 C36 124.3(2)
N4 Si3 N3 C37 -95.4(3)
C35 Si3 N3 C37 28.3(4)
C36 Si3 N3 C37 145.4(4)
Cr2 Si3 N3 C37 -106.2(3)
N4 Si3 N3 C45 131.2(3)
C35 Si3 N3 C45 -105.1(4)
C36 Si3 N3 C45 12.0(4)
Cr2 Si3 N3 C45 120.4(4)
N4 Si3 N3 Cr2 10.80(19)
C35 Si3 N3 Cr2 134.5(3)
C36 Si3 N3 Cr2 -108.3(3)
N4 Cr2 N3 C37 104.8(3)
C27 Cr2 N3 C37 -141.5(3)
Cl2 Cr2 N3 C37 16.6(6)
P4 Cr2 N3 C37 -39.3(3)
Si3 Cr2 N3 C37 114.5(3)
N4 Cr2 N3 C45 -130.0(3)
C27 Cr2 N3 C45 -16.3(4)
Cl2 Cr2 N3 C45 141.8(4)
P4 Cr2 N3 C45 85.9(3)
Si3 Cr2 N3 C45 -120.3(4)
N4 Cr2 N3 Si3 -9.69(17)
C27 Cr2 N3 Si3 103.9(2)
Cl2 Cr2 N3 Si3 -97.9(4)
P4 Cr2 N3 Si3 -153.84(16)
N3 Si3 N4 C31 176.5(5)
C35 Si3 N4 C31 60.3(6)
C36 Si3 N4 C31 -69.3(5)
Cr2 Si3 N4 C31 -171.1(6)
N3 Si3 N4 Cr2 -12.4(2)
C35 Si3 N4 Cr2 -128.7(3)
C36 Si3 N4 Cr2 101.7(3)
C27 Cr2 N4 C31 91.3(5)
N3 Cr2 N4 C31 -179.6(5)
Cl2 Cr2 N4 C31 -15.2(5)
P4 Cr2 N4 C31 -119.9(5)
Si3 Cr2 N4 C31 170.1(6)
C27 Cr2 N4 Si3 -78.8(3)
N3 Cr2 N4 Si3 10.31(18)
Cl2 Cr2 N4 Si3 174.74(16)
P4 Cr2 N4 Si3 70.0(3)
C37 N3 C45 C46 -58.4(5)
Si3 N3 C45 C46 76.4(5)
Cr2 N3 C45 C46 178.9(3)
N3 C45 C46 P3 -176.7(3)
C47 P3 C46 C45 -116.5(4)
C50 P3 C46 C45 138.3(4)
C46 P3 C47 C48 71.0(4)
C50 P3 C47 C48 175.6(4)
C46 P3 C47 C49 -165.9(4)
C50 P3 C47 C49 -61.3(5)
Si3 N4 C31 C34 117.1(5)
Cr2 N4 C31 C34 -50.7(7)
Si3 N4 C31 C32 -122.9(5)
Cr2 N4 C31 C32 69.4(7)
Si3 N4 C31 C33 -2.3(8)
Cr2 N4 C31 C33 -170.0(5)
C45 N3 C37 C38 -64.1(5)
Si3 N3 C37 C38 159.4(3)
Cr2 N3 C37 C38 65.3(4)
N3 C37 C38 P4 -53.4(5)
C42 P4 C38 C37 165.3(7)
C39 P4 C38 C37 -102.7(5)
C142 P4 C38 C37 142.2(6)
C139 P4 C38 C37 -82.4(4)
Cr2 P4 C38 C37 15.8(4)
C30 Si C27 Cr2 -57.1(5)
C28 Si C27 Cr2 -174.3(4)
C29 Si C27 Cr2 66.5(5)
N4 Cr2 C27 Si -106.4(4)
N3 Cr2 C27 Si 175.9(4)
Cl2 Cr2 C27 Si 1.6(4)
P4 Cr2 C27 Si 94.4(4)
Si3 Cr2 C27 Si -144.1(4)
C47 P3 C50 C52 -54.4(6)
C46 P3 C50 C52 49.5(6)
C47 P3 C50 C51 176.5(5)
C46 P3 C50 C51 -79.6(6)
C39 C140 C139 C40 112(5)
C39 C140 C139 P4 -6(4)
C42 P4 C139 C140 164.8(14)
C39 P4 C139 C140 177(2)
C38 P4 C139 C140 56.0(13)
C142 P4 C139 C140 170.9(12)
Cr2 P4 C139 C140 -43.7(13)
C42 P4 C139 C39 -12.1(13)
C38 P4 C139 C39 -120.8(11)
C142 P4 C139 C39 -6.0(13)
Cr2 P4 C139 C39 139.4(11)
C42 P4 C139 C40 23.3(10)
C39 P4 C139 C40 35.4(12)
C38 P4 C139 C40 -85.5(8)
C142 P4 C139 C40 29.4(10)
Cr2 P4 C139 C40 174.8(8)
C39 P4 C142 C42 -18(2)
C38 P4 C142 C42 96(2)
C139 P4 C142 C42 -15(2)
Cr2 P4 C142 C42 -153.7(18)
C42 P4 C142 C44 -142(3)
C39 P4 C142 C44 -160.2(19)
C38 P4 C142 C44 -47(2)
C139 P4 C142 C44 -157.8(18)
Cr2 P4 C142 C44 64(2)
C42 P4 C142 C144 -39.1(18)
C39 P4 C142 C144 -56.8(12)
C38 P4 C142 C144 56.7(12)
C139 P4 C142 C144 -54.4(13)
Cr2 P4 C142 C144 167.2(9)
C42 P4 C142 C143 -164(3)
C39 P4 C142 C143 178.6(9)
C38 P4 C142 C143 -67.8(10)
C139 P4 C142 C143 -179.0(8)
Cr2 P4 C142 C143 42.6(11)
C42 P4 C142 C43 56.9(19)
C39 P4 C142 C43 39.1(8)
C38 P4 C142 C43 152.7(6)
C139 P4 C142 C43 41.6(9)
Cr2 P4 C142 C43 -96.9(7)
C44 C142 C43 C42 160(4)
C144 C142 C43 C42 58.5(17)
C143 C142 C43 C42 -173(3)
P4 C142 C43 C42 -49.9(16)
C42 C142 C43 C41 26(2)
C44 C142 C43 C41 -174(3)
C144 C142 C43 C41 84.7(14)
C143 C142 C43 C41 -146.9(14)
P4 C142 C43 C41 -23.8(11)
C42 C142 C143 C44 69(8)
C144 C142 C143 C44 -7(4)
C43 C142 C143 C44 -130(5)
P4 C142 C143 C44 116(4)
C140 C139 C40 C39 -158(2)
P4 C139 C40 C39 -28.2(9)
C44 C142 C144 C42 158(3)
C143 C142 C144 C42 160(2)
C43 C142 C144 C42 -56.7(17)
P4 C142 C144 C42 34.4(15)
C42 C142 C144 C44 -158(3)
C143 C142 C144 C44 2.5(15)
C43 C142 C144 C44 145.7(19)
P4 C142 C144 C44 -123.2(18)
C44 C142 C42 C144 -47(5)
C143 C142 C42 C144 -85(7)
C43 C142 C42 C144 111.1(13)
P4 C142 C42 C144 -138.9(15)
C44 C142 C42 C43 -158(4)
C144 C142 C42 C43 -111.1(13)
C143 C142 C42 C43 164(6)
P4 C142 C42 C43 110.0(14)
C144 C142 C42 C44 47(5)
C143 C142 C42 C44 -38(5)
C43 C142 C42 C44 158(4)
P4 C142 C42 C44 -92(5)
C44 C142 C42 P4 92(5)
C144 C142 C42 P4 138.9(15)
C143 C142 C42 P4 54(7)
C43 C142 C42 P4 -110.0(14)
C44 C144 C42 C142 12.9(15)
C142 C144 C42 C43 88(2)
C44 C144 C42 C43 100.8(15)
C142 C144 C42 C44 -12.9(15)
C142 C144 C42 P4 -101(3)
C44 C144 C42 P4 -89(2)
C41 C43 C42 C142 -155.6(18)
C142 C43 C42 C144 -82.3(19)
C41 C43 C42 C144 122.2(16)
C142 C43 C42 C44 -6.6(14)
C41 C43 C42 C44 -162.1(12)
C142 C43 C42 P4 104(2)
C41 C43 C42 P4 -51.4(12)
C39 P4 C42 C142 163(2)
C38 P4 C42 C142 -90(2)
C139 P4 C42 C142 167.9(18)
Cr2 P4 C42 C142 37(2)
C39 P4 C42 C144 -103(2)
C38 P4 C42 C144 3(2)
C142 P4 C42 C144 94(3)
C139 P4 C42 C144 -98(2)
Cr2 P4 C42 C144 130.5(19)
C39 P4 C42 C43 67.7(11)
C38 P4 C42 C43 174.2(9)
C142 P4 C42 C43 -96(2)
C139 P4 C42 C43 72.3(12)
Cr2 P4 C42 C43 -58.7(15)
C39 P4 C42 C44 -179.5(10)
C38 P4 C42 C44 -72.9(11)
C142 P4 C42 C44 17.3(16)
C139 P4 C42 C44 -174.8(9)
Cr2 P4 C42 C44 54.1(13)
C142 C143 C44 C42 -16(2)
C142 C143 C44 C144 159(12)
C42 C142 C44 C143 -145(4)
C144 C142 C44 C143 173(4)
C43 C142 C44 C143 71(5)
P4 C142 C44 C143 -74(5)
C144 C142 C44 C42 -41(4)
C143 C142 C44 C42 145(4)
C43 C142 C44 C42 -144(7)
P4 C142 C44 C42 71(5)
C42 C142 C44 C144 41(4)
C143 C142 C44 C144 -173(4)
C43 C142 C44 C144 -103(3)
P4 C142 C44 C144 112.6(17)
C142 C42 C44 C143 48(6)
C144 C42 C44 C143 178(5)
C43 C42 C44 C143 71(5)
P4 C42 C44 C143 -44(5)
C144 C42 C44 C142 130(5)
C43 C42 C44 C142 23(5)
P4 C42 C44 C142 -92(5)
C142 C42 C44 C144 -130(5)
C43 C42 C44 C144 -107.2(14)
P4 C42 C44 C144 137.8(14)
C42 C144 C44 C143 -177(9)
C142 C144 C44 C143 -164(10)
C42 C144 C44 C142 -13.3(16)
C142 C144 C44 C42 13.3(16)
N1 Cr1 P1 C13 170.6(3)
C1 Cr1 P1 C13 16.7(3)
N2 Cr1 P1 C13 109.2(3)
Cl1 Cr1 P1 C13 -82.2(3)
Si1 Cr1 P1 C13 129.9(3)
N1 Cr1 P1 C12 50.9(3)
C1 Cr1 P1 C12 -103.0(2)
N2 Cr1 P1 C12 -10.52(19)
Cl1 Cr1 P1 C12 158.02(18)
Si1 Cr1 P1 C12 10.13(18)
N1 Cr1 P1 C16 -58.2(3)
C1 Cr1 P1 C16 147.9(2)
N2 Cr1 P1 C16 -119.6(2)
Cl1 Cr1 P1 C16 48.93(19)
Si1 Cr1 P1 C16 -98.96(19)
C1 Cr1 Si1 N1 -116.7(3)
N2 Cr1 Si1 N1 161.4(3)
Cl1 Cr1 Si1 N1 3.7(2)
P1 Cr1 Si1 N1 129.0(2)
N1 Cr1 Si1 N2 -161.4(3)
C1 Cr1 Si1 N2 81.9(2)
Cl1 Cr1 Si1 N2 -157.66(17)
P1 Cr1 Si1 N2 -32.43(16)
N1 Cr1 Si1 C9 -84.4(4)
C1 Cr1 Si1 C9 158.9(3)
N2 Cr1 Si1 C9 77.0(3)
Cl1 Cr1 Si1 C9 -80.7(3)
P1 Cr1 Si1 C9 44.6(3)
N1 Cr1 Si1 C10 101.9(3)
C1 Cr1 Si1 C10 -14.8(3)
N2 Cr1 Si1 C10 -96.7(3)
Cl1 Cr1 Si1 C10 105.6(2)
P1 Cr1 Si1 C10 -129.1(2)
N2 Si1 N1 C5 -175.7(4)
C9 Si1 N1 C5 -59.8(5)
C10 Si1 N1 C5 70.8(5)
Cr1 Si1 N1 C5 169.5(5)
N2 Si1 N1 Cr1 14.7(2)
C9 Si1 N1 Cr1 130.7(2)
C10 Si1 N1 Cr1 -98.8(3)
C1 Cr1 N1 C5 -92.1(5)
N2 Cr1 N1 C5 179.4(5)
Cl1 Cr1 N1 C5 14.2(5)
P1 Cr1 N1 C5 116.2(5)
Si1 Cr1 N1 C5 -168.3(6)
C1 Cr1 N1 Si1 76.2(3)
N2 Cr1 N1 Si1 -12.31(17)
Cl1 Cr1 N1 Si1 -177.51(14)
P1 Cr1 N1 Si1 -75.5(2)
N1 Si1 N2 C19 -134.6(3)
C9 Si1 N2 C19 101.3(4)
C10 Si1 N2 C19 -16.4(4)
Cr1 Si1 N2 C19 -121.8(4)
N1 Si1 N2 C11 93.3(3)
C9 Si1 N2 C11 -30.9(4)
C10 Si1 N2 C11 -148.5(3)
Cr1 Si1 N2 C11 106.0(3)
N1 Si1 N2 Cr1 -12.74(17)
C9 Si1 N2 Cr1 -136.9(2)
C10 Si1 N2 Cr1 105.5(2)
N1 Cr1 N2 C19 131.7(3)
C1 Cr1 N2 C19 15.8(4)
Cl1 Cr1 N2 C19 -141.4(4)
P1 Cr1 N2 C19 -88.8(3)
Si1 Cr1 N2 C19 120.3(4)
N1 Cr1 N2 C11 -101.8(3)
C1 Cr1 N2 C11 142.3(3)
Cl1 Cr1 N2 C11 -14.9(6)
P1 Cr1 N2 C11 37.7(2)
Si1 Cr1 N2 C11 -113.2(3)
N1 Cr1 N2 Si1 11.43(16)
C1 Cr1 N2 Si1 -104.5(2)
Cl1 Cr1 N2 Si1 98.3(4)
P1 Cr1 N2 Si1 150.91(14)
C22 P2 C21 C24 177.8(4)
C20 P2 C21 C24 73.4(5)
C22 P2 C21 C23 52.4(5)
C20 P2 C21 C23 -52.0(5)
C2 Si2 C1 Cr1 61.4(5)
C3 Si2 C1 Cr1 -63.1(5)
C4 Si2 C1 Cr1 179.9(4)
N1 Cr1 C1 Si2 100.2(4)
N2 Cr1 C1 Si2 177.4(4)
Cl1 Cr1 C1 Si2 -8.2(4)
P1 Cr1 C1 Si2 -100.5(4)
Si1 Cr1 C1 Si2 137.2(3)
Si1 N1 C5 C6 127.6(5)
Cr1 N1 C5 C6 -66.7(7)
Si1 N1 C5 C7 -112.7(5)
Cr1 N1 C5 C7 53.0(7)
Si1 N1 C5 C8 8.5(7)
Cr1 N1 C5 C8 174.2(4)
C19 N2 C11 C12 67.0(5)
Si1 N2 C11 C12 -157.8(3)
Cr1 N2 C11 C12 -64.3(4)
C11 N2 C19 C20 59.8(5)
Si1 N2 C19 C20 -73.2(5)
Cr1 N2 C19 C20 -176.3(3)
N2 C19 C20 P2 171.6(3)
C22 P2 C20 C19 107.9(4)
C21 P2 C20 C19 -147.0(4)
N2 C11 C12 P1 53.8(5)
C13 P1 C12 C11 -153.9(3)
C16 P1 C12 C11 96.6(4)
Cr1 P1 C12 C11 -17.0(3)
C13 P1 C16 C17 -47.7(4)
C12 P1 C16 C17 62.7(4)
Cr1 P1 C16 C17 168.4(3)
C13 P1 C16 C18 -173.9(4)
C12 P1 C16 C18 -63.5(4)
Cr1 P1 C16 C18 42.3(4)
C12 P1 C13 C14 70.1(5)
C16 P1 C13 C14 179.7(4)
Cr1 P1 C13 C14 -47.2(5)
C12 P1 C13 C15 -166.1(4)
C16 P1 C13 C15 -56.5(5)
Cr1 P1 C13 C15 76.6(5)
C21 P2 C22 C25 -166.9(4)
C20 P2 C22 C25 -62.0(5)
C21 P2 C22 C26 73.1(5)
C20 P2 C22 C26 178.0(4)
C55 O1 C53 C54 -176.1(15)
C53 O1 C55 C56 177(2)
C42 C43 C41 C39 14.6(15)
C142 C43 C41 C39 3.3(18)
C140 C139 C39 C40 127(5)
P4 C139 C39 C40 135.0(14)
C140 C139 C39 C41 -140(4)
C40 C139 C39 C41 92.9(17)
P4 C139 C39 C41 -132(2)
C140 C139 C39 P4 -8(5)
C40 C139 C39 P4 -135.0(14)
C40 C139 C39 C140 -127(5)
P4 C139 C39 C140 8(5)
C139 C40 C39 C41 -128.4(13)
C139 C40 C39 P4 119.7(16)
C139 C40 C39 C140 7.3(7)
C43 C41 C39 C139 160.3(13)
C43 C41 C39 C40 -112.2(15)
C43 C41 C39 P4 23.5(14)
C43 C41 C39 C140 152.0(11)
C42 P4 C39 C139 168.6(12)
C38 P4 C39 C139 63.1(11)
C142 P4 C39 C139 175.3(10)
Cr2 P4 C39 C139 -44.9(11)
C42 P4 C39 C40 61.6(16)
C38 P4 C39 C40 -43.9(16)
C142 P4 C39 C40 68.3(16)
C139 P4 C39 C40 -107(2)
Cr2 P4 C39 C40 -151.9(14)
C42 P4 C39 C41 -47.7(11)
C38 P4 C39 C41 -153.2(9)
C142 P4 C39 C41 -41.0(11)
C139 P4 C39 C41 143.7(16)
Cr2 P4 C39 C41 98.8(9)
C42 P4 C39 C140 167.2(8)
C38 P4 C39 C140 61.7(6)
C142 P4 C39 C140 173.9(6)
C139 P4 C39 C140 -1.4(9)
Cr2 P4 C39 C140 -46.3(7)
C139 C140 C39 C40 -53(5)
C139 C140 C39 C41 45(5)
C139 C140 C39 P4 172(5)
